data_2012578
loop_
_publ_author_name
'\%Asberg Dahlborg, Magnus B.'
'Svensson, G\"oran'

_publ_section_title
;
 HgWO~4~ synthesized at high pressure and temperature
;
_journal_issue 3
_journal_name_full 'Acta Crystallographica Section C'
_journal_page_first i35
_journal_page_last i36
_journal_paper_doi 10.1107/S0108270102000379
_journal_volume 58
_journal_year 2002
_chemical_formula_iupac 'Hg W O4'
_chemical_formula_moiety 'Hg W O4'
_chemical_formula_sum 'Hg O4 W'
_chemical_formula_weight 448.44
_chemical_name_systematic ' mercury(II) tungstate(VI)'
_space_group_IT_number 15
_symmetry_cell_setting monoclinic
_symmetry_space_group_name_Hall '-C 2yc'
_symmetry_space_group_name_H-M 'C 1 2/c 1'
_atom_sites_solution_hydrogens geom
_atom_sites_solution_primary direct
_atom_sites_solution_secondary difmap
_cell_angle_alpha 90
_cell_angle_beta 113.202(3)
_cell_angle_gamma 90
_cell_formula_units_Z 4
_cell_length_a 11.3791(4)
_cell_length_b 6.00794(15)
_cell_length_c 5.1456(3)
_cell_measurement_reflns_used 25
_cell_measurement_temperature 293(2)
_cell_measurement_theta_max 46.5
_cell_measurement_theta_min 23.4
_cell_volume 323.33(2)
_computing_cell_refinement 'LATCON (Schwarzenbach & King, 1999)'
_computing_data_collection 'CAD-4 Software (Enraf-Nonius, 1989)'
_computing_data_reduction 'XCAD-4 (Harms & Wocadlo, 1995)'
_computing_molecular_graphics 'ORTEP-3 for Windows (Farrugia, 1997)'
_computing_publication_material 'WinGX (Farrugia, 1999)'
_computing_structure_refinement 'SHELXL97 (Sheldrick, 1997)'
_computing_structure_solution 'SHELXS97 (Sheldrick, 1997)'
_diffrn_ambient_temperature 293(2)
_diffrn_measured_fraction_theta_full 1.000
_diffrn_measured_fraction_theta_max 1.000
_diffrn_measurement_device '\k-geometry diffractometer'
_diffrn_measurement_device_type 'Enraf-Nonius TurboCAD-4'
_diffrn_measurement_method \w/2\q
_diffrn_radiation_monochromator graphite
_diffrn_radiation_source 'Enraf Nonius FR590'
_diffrn_radiation_type MoK\a
_diffrn_radiation_wavelength .71073
_diffrn_reflns_av_R_equivalents .053
_diffrn_reflns_av_sigmaI/netI .044
_diffrn_reflns_limit_h_max 0
_diffrn_reflns_limit_h_min -18
_diffrn_reflns_limit_k_max 9
_diffrn_reflns_limit_k_min -9
_diffrn_reflns_limit_l_max 8
_diffrn_reflns_limit_l_min -7
_diffrn_reflns_number 1750
_diffrn_reflns_reduction_process 'perpendicular monochr Lp'
_diffrn_reflns_theta_full 34.86
_diffrn_reflns_theta_max 34.94
_diffrn_reflns_theta_min 3.90
_diffrn_standards_decay_% none
_diffrn_standards_interval_time 60
_diffrn_standards_number 3
_exptl_absorpt_coefficient_mu 82.80
_exptl_absorpt_correction_T_max .172
_exptl_absorpt_correction_T_min .078
_exptl_absorpt_correction_type gaussian
_exptl_absorpt_process_details 'a grid of 12 x 20 x 48 was used (Reference?)'
_exptl_crystal_colour colourless
_exptl_crystal_density_diffrn 9.212
_exptl_crystal_density_meas ?
_exptl_crystal_density_method 'not measured'
_exptl_crystal_description prism
_exptl_crystal_F_000 744
_exptl_crystal_size_max .06
_exptl_crystal_size_mid .03
_exptl_crystal_size_min .03
_refine_diff_density_max 3.10
_refine_diff_density_min -3.13
_refine_ls_extinction_coef .0031(3)
_refine_ls_extinction_expression Fc^*^=kFc[1+0.001xFc^2^\l^3^/sin(2\q)]^-1/4^
_refine_ls_extinction_method 'SHELXL97 (Sheldrick, 1997)'
_refine_ls_goodness_of_fit_ref 1.099
_refine_ls_hydrogen_treatment none
_refine_ls_matrix_type full
_refine_ls_number_parameters 31
_refine_ls_number_reflns 713
_refine_ls_number_restraints 0
_refine_ls_restrained_S_all 1.099
_refine_ls_R_factor_all .035
_refine_ls_R_factor_gt .027
_refine_ls_shift/su_max <0.001
_refine_ls_shift/su_mean .000
_refine_ls_structure_factor_coef Fsqd
_refine_ls_weighting_details 'calc w = 1/[\s^2^(Fo^2^)+(0.0453P)^2^] where P=(Fo^2^+2Fc^2^)/3'
_refine_ls_weighting_scheme calc
_refine_ls_wR_factor_gt .068
_refine_ls_wR_factor_ref .070
_reflns_number_gt 620
_reflns_number_total 713
_reflns_threshold_expression I>2\s(I)
_cod_data_source_file iz1018.cif
_cod_data_source_block I
_cod_depositor_comments
;
The following automatic conversions were performed:

'_exptl_absorpt_correction_type' value 'Gaussian' changed to
'gaussian' according to
/home/saulius/struct/CIF-dictionaries/cif_core.dic dictionary named
'cif_core.dic' version 2.4.1 from 2010-06-29.

Automatic conversion script
Id: cif_fix_values 1715 2011-07-08 13:25:40Z adriana 

The following automatic conversions were performed:

'_exptl_crystal_density_meas' value 'not measured' was changed to '?'
- the value is perceived as not measured.

Automatic conversion script
Id: cif_fix_values 3008 2015-01-20 13:52:24Z robertas 
;
_cod_original_sg_symbol_Hall -c_2yc
_cod_original_sg_symbol_H-M 'C 2/c'
_cod_database_code 2012578
_cod_database_fobs_code 2012578

loop_
_symmetry_equiv_pos_as_xyz
'x, y, z'
'-x, y, -z+1/2'
'x+1/2, y+1/2, z'
'-x+1/2, y+1/2, -z+1/2'
'-x, -y, -z'
'x, -y, z-1/2'
'-x+1/2, -y+1/2, -z'
'x+1/2, -y+1/2, z-1/2'

loop_
_atom_site_label
_atom_site_fract_x
_atom_site_fract_y
_atom_site_fract_z
_atom_site_U_iso_or_equiv
_atom_site_adp_type
_atom_site_calc_flag
_atom_site_refinement_flags
_atom_site_occupancy
_atom_site_disorder_assembly
_atom_site_disorder_group
_atom_site_type_symbol
W .0 .18680(5) .2500 .00752(12) Uani d S 1 . . W
Hg .2500 .2500 .0 .01209(13) Uani d S 1 . . Hg
O1 .0966(4) .0918(8) .0291(9) .0109(8) Uani d . 1 . . O
O2 .1151(5) .3660(10) .4723(11) .0157(8) Uani d . 1 . . O

loop_
_atom_site_aniso_label
_atom_site_aniso_U_11
_atom_site_aniso_U_22
_atom_site_aniso_U_33
_atom_site_aniso_U_12
_atom_site_aniso_U_13
_atom_site_aniso_U_23
W .00837(16) .00798(19) .00758(16) .000 .00460(11) .000
Hg .00990(17) .0150(2) .01329(19) -.00413(9) .00661(13) -.00038(9)
O1 .0100(15) .016(2) .0099(15) -.0024(14) .0070(13) -.0034(14)
O2 .018(2) .014(2) .015(2) -.0049(19) .0063(16) -.0003(18)

loop_
_atom_type_symbol
_atom_type_description
_atom_type_scat_dispersion_real
_atom_type_scat_dispersion_imag
_atom_type_scat_source
O O .0106 .0060 'International Tables Vol C Tables 4.2.6.8 and 6.1.1.4'
W W -.8490 6.8722 'International Tables Vol C Tables 4.2.6.8 and 6.1.1.4'
Hg Hg -2.3894 9.2266 'International Tables Vol C Tables 4.2.6.8 and 6.1.1.4'

loop_
_geom_angle_atom_site_label_1
_geom_angle_atom_site_label_2
_geom_angle_atom_site_label_3
_geom_angle_site_symmetry_1
_geom_angle_site_symmetry_3
_geom_angle
_geom_angle_publ_flag
O1 W O1 . 5 69.42(19) yes
O1 W O1 5 6_556 80.8(2) yes
O1 W O1 . 6_556 84.61(13) yes
O2 W O1 2 5 89.3(2) yes
O2 W O1 . . 96.5(2) yes
O2 W O2 . 2 103.2(4) yes
O2 W O1 2 . 104.5(2) yes
O1 W O1 . 2 146.0(3) yes
O2 W O1 . 5 163.4(2) yes
O2 Hg O2 7_556 4_545 68.71(14) yes
O1 Hg O2 7 4_545 85.33(18) yes
O1 Hg O2 . 7_556 88.22(17) yes
O1 Hg O2 7 7_556 91.78(17) yes
O1 Hg O2 . 4_545 94.67(18) yes
O2 Hg O2 1_554 4_545 111.29(14) yes
O1 Hg O1 7 . 180.0(2) yes
O2 Hg O2 7_556 1_554 180.0(2) yes
O2 Hg O2 4_545 6_565 180.00(19) yes

loop_
_geom_bond_atom_site_label_1
_geom_bond_atom_site_label_2
_geom_bond_site_symmetry_2
_geom_bond_distance
_geom_bond_publ_flag
W O2 . 1.733(5) yes
W O1 . 1.953(4) yes
W O1 5 2.197(5) yes
Hg O1 7 2.044(4) yes
Hg O2 7_556 2.633(5) yes
Hg O2 4_545 2.743(5) yes
Hg O1 6 3.131(5) yes
W W 5 3.4143(4) yes
W Hg . 3.57426(12) yes
W Hg 3_445 3.7082(2) yes
